data_1572403
loop_
_publ_author_name
'Amin, Md Khairul'
'Ye, Chunchun'
'Pang, Shuhua'
'Liu, Yuancheng'
'Taylor, Dominic'
'Nichol, Gary S.'
'McKeown, Neil B.'

_publ_section_title
;
 Triptycene-like naphthopleiadene as a readily accessible scaffold for
 supramolecular and materials chemistry.
;
_journal_issue 36
_journal_name_full 'Chemical science'
_journal_page_first 14968
_journal_page_last 14976
_journal_paper_doi 10.1039/d4sc02755h
_journal_volume 15
_journal_year 2024
_chemical_formula_moiety 'C32 H20 O4, 1.5[CH4O]'
_chemical_formula_sum 'C33.5 H26 O5.5'
_chemical_formula_weight 516.54
_space_group_crystal_system triclinic
_space_group_IT_number 2
_space_group_name_Hall '-P 1'
_space_group_name_H-M_alt 'P -1'
_atom_sites_solution_hydrogens difmap
_atom_sites_solution_primary dual
_audit_creation_date 2022-05-05
_audit_creation_method
;
Olex2 1.5-beta
(compiled 2022.04.07 svn.rca3783a0 for OlexSys, GUI svn.r6498)
;
_audit_update_record
;
2023-08-04 deposited with the CCDC.	2024-08-12 downloaded from the CCDC.
;
_cell_angle_alpha 97.683(4)
_cell_angle_beta 106.716(4)
_cell_angle_gamma 100.894(4)
_cell_formula_units_Z 2
_cell_length_a 10.4986(5)
_cell_length_b 11.6083(6)
_cell_length_c 12.2425(6)
_cell_measurement_reflns_used 9071
_cell_measurement_temperature 120.01(10)
_cell_measurement_theta_max 29.1750
_cell_measurement_theta_min 3.8280
_cell_volume 1374.87(13)
_computing_cell_refinement 'CrysAlisPro 1.171.41.123a (Rigaku OD, 2022)'
_computing_data_collection 'CrysAlisPro 1.171.41.123a (Rigaku OD, 2022)'
_computing_data_reduction 'CrysAlisPro 1.171.41.123a (Rigaku OD, 2022)'
_computing_molecular_graphics 'Olex2 1.5-beta (Dolomanov et al., 2009)'
_computing_publication_material 'Olex2 1.5-beta (Dolomanov et al., 2009)'
_computing_structure_refinement 'SHELXL 2018/3 (Sheldrick, 2015)'
_computing_structure_solution 'SHELXT 2018/2 (Sheldrick, 2018)'
_diffrn_ambient_environment N~2~
_diffrn_ambient_temperature 120.01(10)
_diffrn_detector 'CCD plate'
_diffrn_detector_area_resol_mean 8.0521
_diffrn_detector_type Eos
_diffrn_measured_fraction_theta_full 0.996
_diffrn_measured_fraction_theta_max 0.892
_diffrn_measurement_details
;
List of Runs (angles in degrees, time in seconds):

  # Type    Start    End  Width  t~exp~   \w     \q     \k     \f   Frames
#--------------------------------------------------------------------------
  1  \w    -87.00  12.00   1.00   30.00    --  -15.66 -22.00 -80.00   99
  2  \w    -43.00  56.00   1.00   30.00    --  -15.66  22.00  85.00   99
  3  \w    -54.00  45.00   1.00   30.00    --   17.38 -22.00 -80.00   99
  4  \w    -10.00  89.00   1.00   30.00    --   17.38  22.00  85.00   99
  5  \w    -39.00  11.00   1.00   30.00    --  -15.66 -77.00 120.00   50
  6  \w    -35.00  53.00   1.00   30.00    --  -15.66  38.00 150.00   88
  7  \w     -9.00  39.00   1.00   30.00    --   17.38  77.00  60.00   48
  8  \w     -9.00  39.00   1.00   30.00    --   17.38  77.00 -60.00   48
  9  \w     -9.00  39.00   1.00   30.00    --   17.38  77.00 -30.00   48
 10  \w     -9.00  39.00   1.00   30.00    --   17.38  77.00-120.00   48
 11  \w    -42.00  39.00   1.00   30.00    --  -15.66  77.00 -90.00   81
 12  \w    -20.00  56.00   1.00   30.00    --   17.38 -99.00  60.00   76
 13  \w    -20.00  56.00   1.00   30.00    --   17.38 -99.00-180.00   76
 14  \w     -9.00  39.00   1.00   30.00    --   17.38  77.00 150.00   48
 15  \w    -20.00  56.00   1.00   30.00    --   17.38 -99.00 -30.00   76
 16  \w    -20.00  56.00   1.00   30.00    --   17.38 -99.00 -90.00   76
;
_diffrn_measurement_device 'four-circle diffractometer'
_diffrn_measurement_device_type 'Rigaku Oxford Diffraction XCalibur'
_diffrn_measurement_method '\w scans'
_diffrn_orient_matrix_type 'CrysAlisPro convention (1999,Acta A55,543-557)'
_diffrn_orient_matrix_UB_11 0.0142266000
_diffrn_orient_matrix_UB_12 0.0630581000
_diffrn_orient_matrix_UB_13 0.0178976000
_diffrn_orient_matrix_UB_21 0.0686015000
_diffrn_orient_matrix_UB_22 0.0046945000
_diffrn_orient_matrix_UB_23 0.0007288000
_diffrn_orient_matrix_UB_31 -0.0192555000
_diffrn_orient_matrix_UB_32 0.0058906000
_diffrn_orient_matrix_UB_33 -0.0590850000
_diffrn_radiation_monochromator graphite
_diffrn_radiation_probe x-ray
_diffrn_radiation_type 'Mo K\a'
_diffrn_radiation_wavelength 0.71073
_diffrn_reflns_av_R_equivalents 0.0431
_diffrn_reflns_av_unetI/netI 0.0432
_diffrn_reflns_Laue_measured_fraction_full 0.996
_diffrn_reflns_Laue_measured_fraction_max 0.892
_diffrn_reflns_limit_h_max 14
_diffrn_reflns_limit_h_min -14
_diffrn_reflns_limit_k_max 15
_diffrn_reflns_limit_k_min -15
_diffrn_reflns_limit_l_max 16
_diffrn_reflns_limit_l_min -16
_diffrn_reflns_number 36195
_diffrn_reflns_point_group_measured_fraction_full 0.996
_diffrn_reflns_point_group_measured_fraction_max 0.892
_diffrn_reflns_theta_full 25.242
_diffrn_reflns_theta_max 29.328
_diffrn_reflns_theta_min 3.648
_diffrn_source 'fine-focus sealed X-ray tube'
_diffrn_source_current 40.0
_diffrn_source_type 'Enhance (Mo) X-ray Source'
_diffrn_source_voltage 50.0
_exptl_absorpt_coefficient_mu 0.084
_exptl_absorpt_correction_T_max 1.00000
_exptl_absorpt_correction_T_min 0.99311
_exptl_absorpt_correction_type multi-scan
_exptl_absorpt_process_details
;
CrysAlisPro 1.171.41.123a (Rigaku Oxford Diffraction, 2022)
Empirical absorption correction using spherical harmonics,
implemented in SCALE3 ABSPACK scaling algorithm.
;
_exptl_crystal_colour 'clear colourless'
_exptl_crystal_density_diffrn 1.248
_exptl_crystal_description prism
_exptl_crystal_F_000 542
_exptl_crystal_recrystallization_method 'The material was recrystallised from methanol by slow cooling'
_exptl_crystal_size_max 0.18
_exptl_crystal_size_mid 0.17
_exptl_crystal_size_min 0.06
_refine_diff_density_max 0.324
_refine_diff_density_min -0.334
_refine_diff_density_rms 0.056
_refine_ls_extinction_method none
_refine_ls_goodness_of_fit_ref 1.034
_refine_ls_hydrogen_treatment refall
_refine_ls_matrix_type full
_refine_ls_number_parameters 405
_refine_ls_number_reflns 6729
_refine_ls_number_restraints 0
_refine_ls_restrained_S_all 1.034
_refine_ls_R_factor_all 0.0752
_refine_ls_R_factor_gt 0.0598
_refine_ls_shift/su_max 0.000
_refine_ls_shift/su_mean 0.000
_refine_ls_structure_factor_coef Fsqd
_refine_ls_weighting_details 'w=1/[\s^2^(Fo^2^)+(0.0626P)^2^+0.8917P] where P=(Fo^2^+2Fc^2^)/3'
_refine_ls_weighting_scheme calc
_refine_ls_wR_factor_gt 0.1382
_refine_ls_wR_factor_ref 0.1457
_reflns_Friedel_coverage 0.000
_reflns_number_gt 5291
_reflns_number_total 6729
_reflns_threshold_expression 'I > 2\s(I)'
_cod_data_source_file d4sc02755h2.cif
_cod_data_source_block nm22008
_cod_depositor_comments 'Adding full bibliography for 1572402--1572407.cif.'
_cod_original_cell_volume 1374.87(12)
_cod_original_formula_sum 'C33.50 H26 O5.50'
_cod_database_code 1572403
_shelx_shelxl_version_number 2018/3
_chemical_oxdiff_formula C32H20O4
_chemical_oxdiff_usercomment '@ 120 K K71B49c'
_shelx_space_group_comment
;
The symmetry employed for this shelxl refinement is uniquely defined
by the following loop, which should always be used as a source of
symmetry information in preference to the above space-group names.
They are only intended as comments.
;
_shelx_estimated_absorpt_t_max 0.995
_shelx_estimated_absorpt_t_min 0.985
_olex2_refinement_description
;
;
_smtbx_masks_special_details
;
A solvent mask was calculated and 51 electrons were 
found in a volume of 404\%A^3^ in 1 void per unit cell. 
This is consistent with the presence of 
1.5[CH4O] per Formula Unit 
which account for 54 electrons 
per unit cell.
;
_smtbx_masks_void_probe_radius 1.2
_smtbx_masks_void_truncation_radius 1.2
_olex2_diffrn_ambient_temperature_device 'Oxford Cryosystems Cryostream 700+'
_olex2_exptl_crystal_mounting_method 'The crystal was mounted on a MITIGEN holder in Paratone oil'
_olex2_submission_original_sample_id K71B49c
_olex2_submission_special_instructions 'No special instructions were received'
_oxdiff_exptl_absorpt_empirical_details
;
Empirical correction (ABSPACK) includes:
- Absorption correction using spherical harmonics
- Frame scaling
;
_oxdiff_exptl_absorpt_empirical_full_max 1.038
_oxdiff_exptl_absorpt_empirical_full_min 0.915

loop_
_space_group_symop_operation_xyz
'x, y, z'
'-x, -y, -z'

loop_
_atom_site_label
_atom_site_type_symbol
_atom_site_fract_x
_atom_site_fract_y
_atom_site_fract_z
_atom_site_U_iso_or_equiv
_atom_site_adp_type
_atom_site_occupancy
_atom_site_site_symmetry_order
_atom_site_calc_flag
_atom_site_refinement_flags_posn
_atom_site_refinement_flags_adp
_atom_site_refinement_flags_occupancy
_atom_site_disorder_assembly
_atom_site_disorder_group
O1 O -0.02343(13) 0.42936(12) 0.70554(11) 0.0194(3) Uani 1 1 d . . . . .
H1 H -0.097(3) 0.417(2) 0.722(2) 0.046(8) Uiso 1 1 d . . . . .
O2 O 0.64921(13) 0.30633(13) 0.90867(11) 0.0236(3) Uani 1 1 d . . . . .
H2 H 0.705(3) 0.280(3) 0.967(3) 0.063(9) Uiso 1 1 d . . . . .
O3 O 0.09061(13) 0.59673(13) 0.59577(13) 0.0262(3) Uani 1 1 d . . . . .
H3 H 0.045(3) 0.531(3) 0.618(3) 0.061(9) Uiso 1 1 d . . . . .
O4 O 0.73394(12) 0.39715(12) 0.74473(12) 0.0192(3) Uani 1 1 d . . . . .
H4 H 0.709(3) 0.372(3) 0.796(3) 0.056(9) Uiso 1 1 d . . . . .
C1 C 0.08015(17) 0.40436(15) 0.79035(15) 0.0154(3) Uani 1 1 d . . . . .
C2 C 0.19389(17) 0.38490(14) 0.76253(14) 0.0133(3) Uani 1 1 d . . . . .
C3 C 0.30430(17) 0.36095(14) 0.85073(14) 0.0136(3) Uani 1 1 d . . . . .
C4 C 0.42611(17) 0.33681(15) 0.83183(14) 0.0142(3) Uani 1 1 d . . . . .
C5 C 0.52993(17) 0.32452(15) 0.92651(15) 0.0168(3) Uani 1 1 d . . . . .
C6 C 0.51836(19) 0.32953(17) 1.03813(16) 0.0216(4) Uani 1 1 d . . . . .
H6 H 0.590(2) 0.324(2) 1.097(2) 0.035(6) Uiso 1 1 d . . . . .
C7 C 0.40017(19) 0.34503(16) 1.05556(15) 0.0203(4) Uani 1 1 d . . . . .
H7 H 0.392(2) 0.353(2) 1.132(2) 0.036(6) Uiso 1 1 d . . . . .
C8 C 0.29192(18) 0.36210(15) 0.96445(15) 0.0172(4) Uani 1 1 d . . . . .
C9 C 0.17166(19) 0.38060(17) 0.98607(15) 0.0207(4) Uani 1 1 d . . . . .
H9 H 0.167(2) 0.3786(19) 1.0597(19) 0.022(5) Uiso 1 1 d . . . . .
C10 C 0.06688(18) 0.40107(16) 0.90141(15) 0.0188(4) Uani 1 1 d . . . . .
H10 H -0.018(2) 0.4130(18) 0.9131(17) 0.020(5) Uiso 1 1 d . . . . .
C11 C 0.22381(18) 0.59787(16) 0.60389(15) 0.0186(4) Uani 1 1 d . . . . .
C12 C 0.28507(17) 0.50462(15) 0.62980(14) 0.0141(3) Uani 1 1 d . . . . .
C13 C 0.42892(16) 0.52191(14) 0.64453(13) 0.0126(3) Uani 1 1 d . . . . .
C14 C 0.50880(16) 0.43882(14) 0.68415(13) 0.0126(3) Uani 1 1 d . . . . .
C15 C 0.64822(17) 0.46882(15) 0.70014(14) 0.0152(3) Uani 1 1 d . . . . .
C16 C 0.71300(18) 0.57272(16) 0.67257(15) 0.0171(4) Uani 1 1 d . . . . .
H16 H 0.802(2) 0.5852(18) 0.6762(17) 0.017(5) Uiso 1 1 d . . . . .
C17 C 0.63934(18) 0.65225(16) 0.63457(14) 0.0166(3) Uani 1 1 d . . . . .
H17 H 0.681(2) 0.7260(18) 0.6152(16) 0.018(5) Uiso 1 1 d . . . . .
C18 C 0.49840(17) 0.63073(15) 0.62239(14) 0.0154(3) Uani 1 1 d . . . . .
C19 C 0.42645(19) 0.71876(16) 0.58903(16) 0.0205(4) Uani 1 1 d . . . . .
H19 H 0.479(2) 0.788(2) 0.5735(19) 0.029(6) Uiso 1 1 d . . . . .
C20 C 0.29300(19) 0.70391(17) 0.58122(17) 0.0226(4) Uani 1 1 d . . . . .
H20 H 0.239(2) 0.765(2) 0.5560(19) 0.030(6) Uiso 1 1 d . . . . .
C21 C 0.20880(16) 0.27460(15) 0.57641(14) 0.0132(3) Uani 1 1 d . . . . .
C22 C 0.10210(17) 0.20236(15) 0.48525(14) 0.0150(3) Uani 1 1 d . . . . .
H22 H 0.018(2) 0.2306(17) 0.4565(16) 0.013(5) Uiso 1 1 d . . . . .
C23 C 0.11314(17) 0.09201(15) 0.42840(14) 0.0159(3) Uani 1 1 d . . . . .
C24 C 0.00459(19) 0.01574(16) 0.33334(16) 0.0214(4) Uani 1 1 d . . . . .
H24 H -0.080(2) 0.0383(18) 0.3079(17) 0.021(5) Uiso 1 1 d . . . . .
C25 C 0.0191(2) -0.08925(17) 0.27918(17) 0.0257(4) Uani 1 1 d . . . . .
H25 H -0.058(2) -0.143(2) 0.2137(19) 0.028(6) Uiso 1 1 d . . . . .
C26 C 0.1441(2) -0.12401(17) 0.31762(18) 0.0267(4) Uani 1 1 d . . . . .
H26 H 0.156(2) -0.196(2) 0.282(2) 0.039(7) Uiso 1 1 d . . . . .
C27 C 0.2501(2) -0.05374(16) 0.40964(16) 0.0228(4) Uani 1 1 d . . . . .
H27 H 0.340(2) -0.0765(19) 0.4382(18) 0.026(5) Uiso 1 1 d . . . . .
C28 C 0.23800(18) 0.05618(15) 0.46793(14) 0.0163(3) Uani 1 1 d . . . . .
C29 C 0.34616(17) 0.13235(15) 0.56284(15) 0.0157(3) Uani 1 1 d . . . . .
H29 H 0.433(2) 0.1054(17) 0.5905(16) 0.016(5) Uiso 1 1 d . . . . .
C30 C 0.33286(16) 0.23943(14) 0.61584(14) 0.0130(3) Uani 1 1 d . . . . .
C31 C 0.19323(16) 0.38958(14) 0.63872(14) 0.0122(3) Uani 1 1 d . . . . .
H31 H 0.0994(19) 0.3944(16) 0.5948(15) 0.009(4) Uiso 1 1 d . . . . .
C32 C 0.45074(16) 0.32119(15) 0.71443(14) 0.0131(3) Uani 1 1 d . . . . .
H32 H 0.521(2) 0.2816(17) 0.7236(16) 0.015(5) Uiso 1 1 d . . . . .

loop_
_atom_site_aniso_label
_atom_site_aniso_U_11
_atom_site_aniso_U_22
_atom_site_aniso_U_33
_atom_site_aniso_U_23
_atom_site_aniso_U_13
_atom_site_aniso_U_12
O1 0.0118(6) 0.0267(7) 0.0258(7) 0.0097(5) 0.0100(5) 0.0097(5)
O2 0.0125(6) 0.0370(8) 0.0244(7) 0.0163(6) 0.0031(5) 0.0104(6)
O3 0.0151(6) 0.0238(7) 0.0489(9) 0.0180(6) 0.0146(6) 0.0118(6)
O4 0.0098(6) 0.0269(7) 0.0251(7) 0.0121(6) 0.0072(5) 0.0075(5)
C1 0.0134(8) 0.0132(8) 0.0198(8) 0.0028(6) 0.0063(7) 0.0024(6)
C2 0.0132(8) 0.0114(7) 0.0152(8) 0.0027(6) 0.0050(6) 0.0021(6)
C3 0.0136(8) 0.0109(7) 0.0147(8) 0.0011(6) 0.0039(6) 0.0010(6)
C4 0.0131(8) 0.0136(8) 0.0146(8) 0.0035(6) 0.0037(6) 0.0011(6)
C5 0.0118(8) 0.0168(8) 0.0215(9) 0.0064(7) 0.0041(7) 0.0025(7)
C6 0.0205(9) 0.0228(9) 0.0161(9) 0.0056(7) -0.0013(7) 0.0024(7)
C7 0.0240(9) 0.0216(9) 0.0126(8) 0.0037(7) 0.0042(7) 0.0016(7)
C8 0.0168(8) 0.0153(8) 0.0167(8) 0.0014(6) 0.0041(7) 0.0006(7)
C9 0.0242(9) 0.0241(9) 0.0138(9) 0.0003(7) 0.0099(7) 0.0025(8)
C10 0.0164(8) 0.0180(9) 0.0228(9) -0.0014(7) 0.0107(7) 0.0032(7)
C11 0.0140(8) 0.0229(9) 0.0215(9) 0.0073(7) 0.0058(7) 0.0081(7)
C12 0.0134(8) 0.0157(8) 0.0137(8) 0.0039(6) 0.0052(6) 0.0032(6)
C13 0.0125(8) 0.0152(8) 0.0096(7) 0.0016(6) 0.0033(6) 0.0034(6)
C14 0.0130(8) 0.0153(8) 0.0112(7) 0.0029(6) 0.0047(6) 0.0055(6)
C15 0.0138(8) 0.0187(8) 0.0144(8) 0.0038(6) 0.0047(6) 0.0064(7)
C16 0.0109(8) 0.0241(9) 0.0156(8) 0.0031(7) 0.0055(6) 0.0012(7)
C17 0.0157(8) 0.0200(9) 0.0137(8) 0.0031(6) 0.0067(7) 0.0010(7)
C18 0.0164(8) 0.0183(8) 0.0132(8) 0.0041(6) 0.0066(6) 0.0047(7)
C19 0.0220(9) 0.0174(9) 0.0248(9) 0.0110(7) 0.0093(8) 0.0034(7)
C20 0.0217(9) 0.0207(9) 0.0316(10) 0.0130(8) 0.0104(8) 0.0112(8)
C21 0.0126(8) 0.0152(8) 0.0145(8) 0.0049(6) 0.0069(6) 0.0045(6)
C22 0.0124(8) 0.0176(8) 0.0160(8) 0.0055(6) 0.0051(6) 0.0040(7)
C23 0.0162(8) 0.0150(8) 0.0174(8) 0.0046(6) 0.0067(7) 0.0027(7)
C24 0.0189(9) 0.0184(9) 0.0235(9) 0.0039(7) 0.0041(7) 0.0007(7)
C25 0.0289(10) 0.0178(9) 0.0227(10) 0.0014(7) 0.0021(8) -0.0011(8)
C26 0.0354(11) 0.0126(8) 0.0306(10) -0.0001(7) 0.0110(9) 0.0050(8)
C27 0.0278(10) 0.0176(9) 0.0251(10) 0.0061(7) 0.0099(8) 0.0070(8)
C28 0.0190(8) 0.0140(8) 0.0187(8) 0.0058(6) 0.0091(7) 0.0041(7)
C29 0.0158(8) 0.0173(8) 0.0186(8) 0.0085(7) 0.0079(7) 0.0074(7)
C30 0.0120(8) 0.0134(8) 0.0157(8) 0.0058(6) 0.0062(6) 0.0030(6)
C31 0.0079(7) 0.0149(8) 0.0142(8) 0.0040(6) 0.0027(6) 0.0046(6)
C32 0.0103(7) 0.0145(8) 0.0154(8) 0.0042(6) 0.0032(6) 0.0055(6)

loop_
_atom_type_symbol
_atom_type_description
_atom_type_scat_dispersion_real
_atom_type_scat_dispersion_imag
_atom_type_scat_source
C C 0.0033 0.0016 'International Tables Vol C Tables 4.2.6.8 and 6.1.1.4'
H H 0.0000 0.0000 'International Tables Vol C Tables 4.2.6.8 and 6.1.1.4'
O O 0.0106 0.0060 'International Tables Vol C Tables 4.2.6.8 and 6.1.1.4'

loop_
_exptl_crystal_face_index_h
_exptl_crystal_face_index_k
_exptl_crystal_face_index_l
_exptl_crystal_face_perp_dist
0 1 0 0.0329
0 -1 0 0.0230
0 0 -1 0.0684
1 0 -1 0.0911
-1 0 1 0.0793
-2 1 0 0.0917
2 -1 0 0.0917
1 -1 2 0.0917
-1 1 -2 0.0646
-1 0 2 0.0951

loop_
_geom_angle_atom_site_label_1
_geom_angle_atom_site_label_2
_geom_angle_atom_site_label_3
_geom_angle
_geom_angle_site_symmetry_1
_geom_angle_site_symmetry_3
_geom_angle_publ_flag
C1 O1 H1 110.4(18) . . ?
C5 O2 H2 114.4(19) . . ?
C11 O3 H3 114.7(18) . . ?
C15 O4 H4 107(2) . . ?
O1 C1 C2 117.92(15) . . ?
O1 C1 C10 119.15(15) . . ?
C2 C1 C10 122.93(16) . . ?
C1 C2 C3 118.69(15) . . ?
C1 C2 C31 117.16(14) . . ?
C3 C2 C31 124.14(14) . . ?
C4 C3 C2 123.92(15) . . ?
C8 C3 C2 117.91(15) . . ?
C8 C3 C4 118.17(15) . . ?
C3 C4 C32 125.11(14) . . ?
C5 C4 C3 118.27(15) . . ?
C5 C4 C32 116.61(15) . . ?
O2 C5 C4 117.96(15) . . ?
O2 C5 C6 119.12(15) . . ?
C4 C5 C6 122.92(16) . . ?
C5 C6 H6 119.0(15) . . ?
C7 C6 C5 119.31(16) . . ?
C7 C6 H6 121.7(15) . . ?
C6 C7 H7 120.8(14) . . ?
C6 C7 C8 120.97(17) . . ?
C8 C7 H7 118.0(14) . . ?
C7 C8 C3 120.17(16) . . ?
C9 C8 C3 120.25(16) . . ?
C9 C8 C7 119.57(16) . . ?
C8 C9 H9 117.6(13) . . ?
C10 C9 C8 121.27(16) . . ?
C10 C9 H9 121.1(13) . . ?
C1 C10 H10 117.8(12) . . ?
C9 C10 C1 118.87(16) . . ?
C9 C10 H10 123.3(12) . . ?
O3 C11 C12 124.22(16) . . ?
O3 C11 C20 112.90(15) . . ?
C12 C11 C20 122.87(16) . . ?
C11 C12 C13 118.16(15) . . ?
C11 C12 C31 117.08(15) . . ?
C13 C12 C31 124.75(14) . . ?
C14 C13 C12 124.10(15) . . ?
C18 C13 C12 118.16(14) . . ?
C18 C13 C14 117.70(15) . . ?
C13 C14 C32 123.93(14) . . ?
C15 C14 C13 118.43(15) . . ?
C15 C14 C32 117.60(14) . . ?
O4 C15 C14 122.06(15) . . ?
O4 C15 C16 114.94(15) . . ?
C14 C15 C16 123.00(15) . . ?
C15 C16 H16 120.5(13) . . ?
C17 C16 C15 119.43(16) . . ?
C17 C16 H16 120.0(13) . . ?
C16 C17 H17 121.8(12) . . ?
C16 C17 C18 120.57(16) . . ?
C18 C17 H17 117.6(12) . . ?
C17 C18 C13 120.69(15) . . ?
C17 C18 C19 119.10(16) . . ?
C19 C18 C13 120.21(16) . . ?
C18 C19 H19 115.2(13) . . ?
C20 C19 C18 120.95(17) . . ?
C20 C19 H19 123.8(13) . . ?
C11 C20 H20 118.1(13) . . ?
C19 C20 C11 119.40(16) . . ?
C19 C20 H20 122.4(13) . . ?
C22 C21 C30 120.07(15) . . ?
C22 C21 C31 120.63(14) . . ?
C30 C21 C31 119.25(14) . . ?
C21 C22 H22 118.7(11) . . ?
C21 C22 C23 121.44(15) . . ?
C23 C22 H22 119.8(11) . . ?
C22 C23 C24 122.65(16) . . ?
C22 C23 C28 118.66(15) . . ?
C24 C23 C28 118.68(16) . . ?
C23 C24 H24 119.0(12) . . ?
C25 C24 C23 121.26(17) . . ?
C25 C24 H24 119.8(12) . . ?
C24 C25 H25 120.4(13) . . ?
C24 C25 C26 119.99(18) . . ?
C26 C25 H25 119.6(13) . . ?
C25 C26 H26 121.4(15) . . ?
C27 C26 C25 120.42(18) . . ?
C27 C26 H26 118.2(15) . . ?
C26 C27 H27 121.8(12) . . ?
C26 C27 C28 120.89(18) . . ?
C28 C27 H27 117.3(12) . . ?
C23 C28 C27 118.75(16) . . ?
C29 C28 C23 118.61(15) . . ?
C29 C28 C27 122.64(16) . . ?
C28 C29 H29 117.7(11) . . ?
C30 C29 C28 121.45(15) . . ?
C30 C29 H29 120.9(11) . . ?
C21 C30 C32 119.54(14) . . ?
C29 C30 C21 119.75(15) . . ?
C29 C30 C32 120.69(14) . . ?
C2 C31 C12 113.15(13) . . ?
C2 C31 H31 106.1(10) . . ?
C12 C31 H31 103.8(10) . . ?
C21 C31 C2 112.66(13) . . ?
C21 C31 C12 115.88(13) . . ?
C21 C31 H31 103.8(10) . . ?
C4 C32 H32 105.2(12) . . ?
C14 C32 C4 113.56(13) . . ?
C14 C32 H32 103.9(12) . . ?
C30 C32 C4 114.55(14) . . ?
C30 C32 C14 113.59(13) . . ?
C30 C32 H32 104.6(12) . . ?

loop_
_geom_bond_atom_site_label_1
_geom_bond_atom_site_label_2
_geom_bond_distance
_geom_bond_site_symmetry_2
_geom_bond_publ_flag
O1 H1 0.84(3) . ?
O1 C1 1.377(2) . ?
O2 H2 0.91(3) . ?
O2 C5 1.380(2) . ?
O3 H3 0.94(3) . ?
O3 C11 1.371(2) . ?
O4 H4 0.82(3) . ?
O4 C15 1.3863(19) . ?
C1 C2 1.381(2) . ?
C1 C10 1.411(2) . ?
C2 C3 1.438(2) . ?
C2 C31 1.522(2) . ?
C3 C4 1.434(2) . ?
C3 C8 1.434(2) . ?
C4 C5 1.389(2) . ?
C4 C32 1.526(2) . ?
C5 C6 1.401(3) . ?
C6 H6 0.90(2) . ?
C6 C7 1.358(3) . ?
C7 H7 0.96(2) . ?
C7 C8 1.411(2) . ?
C8 C9 1.411(3) . ?
C9 H9 0.92(2) . ?
C9 C10 1.360(3) . ?
C10 H10 0.97(2) . ?
C11 C12 1.387(2) . ?
C11 C20 1.410(3) . ?
C12 C13 1.440(2) . ?
C12 C31 1.529(2) . ?
C13 C14 1.437(2) . ?
C13 C18 1.435(2) . ?
C14 C15 1.388(2) . ?
C14 C32 1.525(2) . ?
C15 C16 1.401(2) . ?
C16 H16 0.91(2) . ?
C16 C17 1.358(2) . ?
C17 H17 0.98(2) . ?
C17 C18 1.413(2) . ?
C18 C19 1.417(2) . ?
C19 H19 0.96(2) . ?
C19 C20 1.352(3) . ?
C20 H20 1.01(2) . ?
C21 C22 1.371(2) . ?
C21 C30 1.410(2) . ?
C21 C31 1.507(2) . ?
C22 H22 0.987(19) . ?
C22 C23 1.415(2) . ?
C23 C24 1.420(2) . ?
C23 C28 1.421(2) . ?
C24 H24 0.96(2) . ?
C24 C25 1.364(3) . ?
C25 H25 0.99(2) . ?
C25 C26 1.414(3) . ?
C26 H26 0.94(3) . ?
C26 C27 1.365(3) . ?
C27 H27 1.01(2) . ?
C27 C28 1.423(2) . ?
C28 C29 1.417(2) . ?
C29 H29 1.00(2) . ?
C29 C30 1.374(2) . ?
C30 C32 1.510(2) . ?
C31 H31 0.993(18) . ?
C32 H32 0.93(2) . ?

loop_
_geom_hbond_atom_site_label_D
_geom_hbond_atom_site_label_H
_geom_hbond_atom_site_label_A
_geom_hbond_distance_DH
_geom_hbond_distance_HA
_geom_hbond_distance_DA
_geom_hbond_angle_DHA
_geom_hbond_site_symmetry_A
_geom_hbond_publ_flag
O1 H1 O4 0.84(3) 1.85(3) 2.6925(18) 174(3) 1_455 yes
O3 H3 O1 0.94(3) 1.87(3) 2.7854(19) 163(3) . yes
O4 H4 O2 0.82(3) 1.86(3) 2.6776(19) 177(3) . yes

loop_
_geom_torsion_atom_site_label_1
_geom_torsion_atom_site_label_2
_geom_torsion_atom_site_label_3
_geom_torsion_atom_site_label_4
_geom_torsion
_geom_torsion_site_symmetry_1
_geom_torsion_site_symmetry_2
_geom_torsion_site_symmetry_3
_geom_torsion_site_symmetry_4
_geom_torsion_publ_flag
O1 C1 C2 C3 178.81(14) . . . . ?
O1 C1 C2 C31 -1.6(2) . . . . ?
O1 C1 C10 C9 -177.66(16) . . . . ?
O2 C5 C6 C7 -178.70(16) . . . . ?
O3 C11 C12 C13 -175.18(16) . . . . ?
O3 C11 C12 C31 5.8(3) . . . . ?
O3 C11 C20 C19 178.34(17) . . . . ?
O4 C15 C16 C17 -176.27(15) . . . . ?
C1 C2 C3 C4 178.59(15) . . . . ?
C1 C2 C3 C8 -1.8(2) . . . . ?
C1 C2 C31 C12 104.65(17) . . . . ?
C1 C2 C31 C21 -121.48(16) . . . . ?
C2 C1 C10 C9 1.6(3) . . . . ?
C2 C3 C4 C5 174.94(16) . . . . ?
C2 C3 C4 C32 -6.1(3) . . . . ?
C2 C3 C8 C7 -176.87(16) . . . . ?
C2 C3 C8 C9 3.0(2) . . . . ?
C3 C2 C31 C12 -75.7(2) . . . . ?
C3 C2 C31 C21 58.1(2) . . . . ?
C3 C4 C5 O2 -177.31(14) . . . . ?
C3 C4 C5 C6 2.8(3) . . . . ?
C3 C4 C32 C14 86.06(19) . . . . ?
C3 C4 C32 C30 -46.7(2) . . . . ?
C3 C8 C9 C10 -1.9(3) . . . . ?
C4 C3 C8 C7 2.7(2) . . . . ?
C4 C3 C8 C9 -177.42(16) . . . . ?
C4 C5 C6 C7 1.1(3) . . . . ?
C5 C4 C32 C14 -95.01(17) . . . . ?
C5 C4 C32 C30 132.20(16) . . . . ?
C5 C6 C7 C8 -3.2(3) . . . . ?
C6 C7 C8 C3 1.2(3) . . . . ?
C6 C7 C8 C9 -178.60(17) . . . . ?
C7 C8 C9 C10 177.93(17) . . . . ?
C8 C3 C4 C5 -4.6(2) . . . . ?
C8 C3 C4 C32 174.27(15) . . . . ?
C8 C9 C10 C1 -0.4(3) . . . . ?
C10 C1 C2 C3 -0.4(3) . . . . ?
C10 C1 C2 C31 179.21(15) . . . . ?
C11 C12 C13 C14 172.71(16) . . . . ?
C11 C12 C13 C18 -4.9(2) . . . . ?
C11 C12 C31 C2 -93.82(17) . . . . ?
C11 C12 C31 C21 133.87(16) . . . . ?
C12 C11 C20 C19 -2.6(3) . . . . ?
C12 C13 C14 C15 -176.88(15) . . . . ?
C12 C13 C14 C32 0.6(2) . . . . ?
C12 C13 C18 C17 -179.53(15) . . . . ?
C12 C13 C18 C19 1.1(2) . . . . ?
C13 C12 C31 C2 87.19(19) . . . . ?
C13 C12 C31 C21 -45.1(2) . . . . ?
C13 C14 C15 O4 176.05(14) . . . . ?
C13 C14 C15 C16 -4.1(2) . . . . ?
C13 C14 C32 C4 -76.23(19) . . . . ?
C13 C14 C32 C30 57.0(2) . . . . ?
C13 C18 C19 C20 2.2(3) . . . . ?
C14 C13 C18 C17 2.7(2) . . . . ?
C14 C13 C18 C19 -176.71(15) . . . . ?
C14 C15 C16 C17 3.9(3) . . . . ?
C15 C14 C32 C4 101.31(17) . . . . ?
C15 C14 C32 C30 -125.44(16) . . . . ?
C15 C16 C17 C18 -0.2(3) . . . . ?
C16 C17 C18 C13 -3.0(3) . . . . ?
C16 C17 C18 C19 176.37(16) . . . . ?
C17 C18 C19 C20 -177.15(17) . . . . ?
C18 C13 C14 C15 0.8(2) . . . . ?
C18 C13 C14 C32 178.31(14) . . . . ?
C18 C19 C20 C11 -1.6(3) . . . . ?
C20 C11 C12 C13 5.8(3) . . . . ?
C20 C11 C12 C31 -173.21(16) . . . . ?
C21 C22 C23 C24 -179.62(16) . . . . ?
C21 C22 C23 C28 0.3(2) . . . . ?
C21 C30 C32 C4 67.25(19) . . . . ?
C21 C30 C32 C14 -65.5(2) . . . . ?
C22 C21 C30 C29 -0.2(2) . . . . ?
C22 C21 C30 C32 178.53(15) . . . . ?
C22 C21 C31 C2 111.32(17) . . . . ?
C22 C21 C31 C12 -116.15(17) . . . . ?
C22 C23 C24 C25 178.97(17) . . . . ?
C22 C23 C28 C27 -178.95(16) . . . . ?
C22 C23 C28 C29 0.2(2) . . . . ?
C23 C24 C25 C26 0.1(3) . . . . ?
C23 C28 C29 C30 -0.6(2) . . . . ?
C24 C23 C28 C27 0.9(2) . . . . ?
C24 C23 C28 C29 -179.96(16) . . . . ?
C24 C25 C26 C27 0.7(3) . . . . ?
C25 C26 C27 C28 -0.7(3) . . . . ?
C26 C27 C28 C23 -0.2(3) . . . . ?
C26 C27 C28 C29 -179.22(17) . . . . ?
C27 C28 C29 C30 178.44(16) . . . . ?
C28 C23 C24 C25 -0.9(3) . . . . ?
C28 C29 C30 C21 0.7(2) . . . . ?
C28 C29 C30 C32 -178.09(15) . . . . ?
C29 C30 C32 C4 -113.99(17) . . . . ?
C29 C30 C32 C14 113.23(17) . . . . ?
C30 C21 C22 C23 -0.2(2) . . . . ?
C30 C21 C31 C2 -66.16(19) . . . . ?
C30 C21 C31 C12 66.37(19) . . . . ?
C31 C2 C3 C4 -1.0(3) . . . . ?
C31 C2 C3 C8 178.59(14) . . . . ?
C31 C12 C13 C14 -8.3(3) . . . . ?
C31 C12 C13 C18 174.03(15) . . . . ?
C31 C21 C22 C23 -177.69(15) . . . . ?
C31 C21 C30 C29 177.26(15) . . . . ?
C31 C21 C30 C32 -4.0(2) . . . . ?
C32 C4 C5 O2 3.7(2) . . . . ?
C32 C4 C5 C6 -176.17(16) . . . . ?
C32 C14 C15 O4 -1.6(2) . . . . ?
C32 C14 C15 C16 178.22(15) . . . . ?

loop_
_exptl_oxdiff_crystal_face_indexfrac_h
_exptl_oxdiff_crystal_face_indexfrac_k
_exptl_oxdiff_crystal_face_indexfrac_l
_exptl_oxdiff_crystal_face_x
_exptl_oxdiff_crystal_face_y
_exptl_oxdiff_crystal_face_z
0.0009 0.9993 -0.0005 0.0630 0.0048 0.0059
-0.0009 -0.9993 0.0005 -0.0630 -0.0048 -0.0059
-0.0002 -0.0002 -0.9992 -0.0179 -0.0007 0.0590
0.9994 -0.0008 -0.9994 -0.0037 0.0678 0.0398
-0.9994 0.0008 0.9994 0.0037 -0.0678 -0.0398
-1.9983 1.0005 -0.0000 0.0347 -0.1324 0.0444
1.9983 -1.0005 0.0000 -0.0347 0.1324 -0.0444
0.9991 -0.9996 1.9986 -0.0130 0.0653 -0.1432
-0.9991 0.9996 -1.9986 0.0130 -0.0653 0.1432
-0.9992 0.0010 1.9986 0.0216 -0.0671 -0.0988

loop_
_smtbx_masks_void_nr
_smtbx_masks_void_average_x
_smtbx_masks_void_average_y
_smtbx_masks_void_average_z
_smtbx_masks_void_volume
_smtbx_masks_void_count_electrons
_smtbx_masks_void_content
1 -0.018 0.000 0.000 404.4 51.1 '3 MeOH'
